data_4034363
loop_
_publ_author_name
'Nguyen, Thanh Binh'
'Retailleau, Pascal'

_publ_section_title
;
 Sulfur-Promoted DABCO-Catalyzed Oxidative Trimerization of
 Phenylacetonitriles.
;
_journal_issue 9
_journal_name_full 'The Journal of organic chemistry'
_journal_page_first 5907
_journal_page_last 5912
_journal_paper_doi 10.1021/acs.joc.9b00408
_journal_volume 84
_journal_year 2019
_chemical_formula_moiety 'C33 H35 N3'
_chemical_formula_sum 'C33 H35 N3'
_chemical_formula_weight 473.64
_space_group_crystal_system triclinic
_space_group_IT_number 2
_space_group_name_Hall '-P 1'
_space_group_name_H-M_alt 'P -1'
_atom_sites_solution_hydrogens mixed
_atom_sites_solution_primary dual
_atom_sites_solution_secondary difmap
_audit_creation_method SHELXL-2018/1
_cell_angle_alpha 63.411(10)
_cell_angle_beta 89.962(8)
_cell_angle_gamma 80.155(6)
_cell_formula_units_Z 2
_cell_length_a 9.4854(7)
_cell_length_b 12.5272(10)
_cell_length_c 13.1934(16)
_cell_measurement_reflns_used 2677
_cell_measurement_temperature 293(2)
_cell_measurement_theta_max 28.5620
_cell_measurement_theta_min 3.7020
_cell_volume 1376.1(3)
_computing_cell_refinement 'CrysAlisPro 1.171.39.43c (Rigaku OD, 2018)'
_computing_data_collection 'CrysAlisPro 1.171.39.43c (Rigaku OD, 2018)'
_computing_data_reduction 'CrysAlisPro 1.171.39.43c (Rigaku OD, 2018)'
_computing_structure_refinement 'SHELXL-2018/1 (Sheldrick, 2015)'
_computing_structure_solution 'SHELXT (Sheldrick, 2015)'
_diffrn_ambient_temperature 293(2)
_diffrn_detector 'HPAD Dectris PILATUS3R 200 K'
_diffrn_measured_fraction_theta_full 0.989
_diffrn_measured_fraction_theta_max 0.989
_diffrn_measurement_device 'four-circle diffractometer'
_diffrn_measurement_device_type 'XtaLAB AFC12 (RINC): Kappa single'
_diffrn_radiation_monochromator 'Rigaku MaxFlux double bounce mirror '
_diffrn_radiation_probe x-ray
_diffrn_radiation_type 'Mo K\a'
_diffrn_radiation_wavelength 0.71073
_diffrn_reflns_av_R_equivalents 0.1605
_diffrn_reflns_av_unetI/netI 0.1541
_diffrn_reflns_Laue_measured_fraction_full 0.989
_diffrn_reflns_Laue_measured_fraction_max 0.989
_diffrn_reflns_limit_h_max 10
_diffrn_reflns_limit_h_min -10
_diffrn_reflns_limit_k_max 14
_diffrn_reflns_limit_k_min -13
_diffrn_reflns_limit_l_max 14
_diffrn_reflns_limit_l_min -11
_diffrn_reflns_number 25880
_diffrn_reflns_point_group_measured_fraction_full 0.989
_diffrn_reflns_point_group_measured_fraction_max 0.989
_diffrn_reflns_theta_full 23.533
_diffrn_reflns_theta_max 23.533
_diffrn_reflns_theta_min 3.706
_diffrn_source 'micro-focus sealed X-ray tube'
_diffrn_source_type 'Rigaku (Mo) mm003 X-ray Source'
_exptl_absorpt_coefficient_mu 0.067
_exptl_absorpt_correction_T_max 1.00000
_exptl_absorpt_correction_T_min 0.34905
_exptl_absorpt_correction_type multi-scan
_exptl_absorpt_process_details
;
CrysAlisPro 1.171.39.43c (Rigaku Oxford Diffraction, 2018)
Empirical absorption correction using spherical harmonics,
 implemented in SCALE3 ABSPACK scaling algorithm.
;
_exptl_crystal_colour yellow
_exptl_crystal_density_diffrn 1.143
_exptl_crystal_description needle
_exptl_crystal_F_000 508
_exptl_crystal_size_max 0.54
_exptl_crystal_size_mid 0.04
_exptl_crystal_size_min 0.03
_refine_diff_density_max 0.309
_refine_diff_density_min -0.292
_refine_diff_density_rms 0.082
_refine_ls_extinction_coef 0.161(17)
_refine_ls_extinction_expression Fc^*^=kFc[1+0.001xFc^2^\l^3^/sin(2\q)]^-1/4^
_refine_ls_extinction_method 'SHELXL-2018/1 (Sheldrick 2018)'
_refine_ls_goodness_of_fit_ref 1.126
_refine_ls_hydrogen_treatment mixed
_refine_ls_matrix_type full
_refine_ls_number_parameters 339
_refine_ls_number_reflns 4031
_refine_ls_number_restraints 1
_refine_ls_restrained_S_all 1.126
_refine_ls_R_factor_all 0.1181
_refine_ls_R_factor_gt 0.0951
_refine_ls_shift/su_max 0.000
_refine_ls_shift/su_mean 0.000
_refine_ls_structure_factor_coef Fsqd
_refine_ls_weighting_details 'w=1/[\s^2^(Fo^2^)+(0.0477P)^2^+1.2450P] where P=(Fo^2^+2Fc^2^)/3'
_refine_ls_weighting_scheme calc
_refine_ls_wR_factor_gt 0.2197
_refine_ls_wR_factor_ref 0.2328
_reflns_Friedel_coverage 0.000
_reflns_number_gt 3057
_reflns_number_total 4054
_reflns_threshold_expression 'I > 2\s(I)'
_cod_data_source_file jo9b00408_si_003.cif
_cod_data_source_block HJY173_f1_twin
_cod_original_cell_volume 1376.1(2)
_cod_database_code 4034363
_shelx_space_group_comment
;
The symmetry employed for this shelxl refinement is uniquely defined
by the following loop, which should always be used as a source of
symmetry information in preference to the above space-group names.
They are only intended as comments.
;

loop_
_space_group_symop_operation_xyz
'x, y, z'
'-x, -y, -z'

loop_
_atom_site_label
_atom_site_type_symbol
_atom_site_fract_x
_atom_site_fract_y
_atom_site_fract_z
_atom_site_U_iso_or_equiv
_atom_site_adp_type
_atom_site_occupancy
_atom_site_site_symmetry_order
_atom_site_calc_flag
_atom_site_refinement_flags_posn
_atom_site_refinement_flags_adp
C1 C 0.8030(4) 0.5838(4) 0.4075(4) 0.0405(10) Uani 1 1 d . .
N1 N 0.8478(3) 0.4655(3) 0.4456(3) 0.0401(9) Uani 1 1 d . .
N2 N 0.8791(4) 0.6536(3) 0.4251(4) 0.0514(11) Uani 1 1 d D .
H2N H 0.963(4) 0.622(4) 0.462(4) 0.062 Uiso 1 1 d D U
H2NB H 0.852(5) 0.731(3) 0.397(4) 0.062 Uiso 1 1 d D U
C2 C 0.6607(4) 0.6289(4) 0.3413(4) 0.0405(10) Uani 1 1 d . .
N3 N 0.5794(5) 0.2106(4) 0.3681(4) 0.0775(14) Uani 1 1 d . .
C3 C 0.6255(4) 0.5309(4) 0.3364(3) 0.0393(10) Uani 1 1 d . .
C4 C 0.7424(4) 0.4263(4) 0.4050(4) 0.0394(10) Uani 1 1 d . .
C25 C 0.5777(4) 0.7530(4) 0.3008(4) 0.0410(10) Uani 1 1 d . .
C5 C 0.7507(4) 0.3062(4) 0.4379(4) 0.0424(10) Uani 1 1 d . .
C30 C 0.5679(4) 0.8088(4) 0.3709(4) 0.0468(11) Uani 1 1 d . .
H30 H 0.616713 0.768209 0.442966 0.056 Uiso 1 1 calc R U
C6 C 0.6513(5) 0.2594(4) 0.3951(4) 0.0494(12) Uani 1 1 d . .
C29 C 0.4865(5) 0.9241(4) 0.3354(4) 0.0523(12) Uani 1 1 d . .
H29 H 0.482341 0.959825 0.384043 0.063 Uiso 1 1 calc R U
C7 C 0.8636(4) 0.2132(4) 0.5268(4) 0.0403(10) Uani 1 1 d . .
C28 C 0.4117(5) 0.9870(4) 0.2297(4) 0.0504(12) Uani 1 1 d . .
C8 C 0.8500(5) 0.1846(4) 0.6395(4) 0.0530(12) Uani 1 1 d . .
H8 H 0.769833 0.223168 0.659168 0.064 Uiso 1 1 calc R U
C27 C 0.4235(5) 0.9318(4) 0.1592(4) 0.0557(13) Uani 1 1 d . .
H27 H 0.375904 0.973315 0.086670 0.067 Uiso 1 1 calc R U
C9 C 0.9522(5) 0.1004(5) 0.7238(4) 0.0587(13) Uani 1 1 d . .
H9 H 0.939753 0.083384 0.799068 0.070 Uiso 1 1 calc R U
C26 C 0.5038(5) 0.8166(4) 0.1931(4) 0.0504(12) Uani 1 1 d . .
H26 H 0.508664 0.781482 0.143994 0.060 Uiso 1 1 calc R U
C10 C 1.0740(5) 0.0400(4) 0.6989(4) 0.0503(12) Uani 1 1 d . .
C31 C 0.3161(6) 1.1111(5) 0.1911(5) 0.0667(15) Uani 1 1 d . .
H31 H 0.234963 1.115680 0.142476 0.080 Uiso 1 1 calc R U
C11 C 1.0870(5) 0.0692(4) 0.5853(4) 0.0537(12) Uani 1 1 d . .
H11 H 1.167706 0.031359 0.565508 0.064 Uiso 1 1 calc R U
C32 C 0.2542(7) 1.1316(6) 0.2888(6) 0.0848(19) Uani 1 1 d . .
H32A H 0.187699 1.207729 0.258868 0.127 Uiso 1 1 calc R U
H32B H 0.330613 1.133077 0.335582 0.127 Uiso 1 1 calc R U
H32C H 0.205361 1.066814 0.333633 0.127 Uiso 1 1 calc R U
C12 C 0.9840(5) 0.1529(4) 0.5005(4) 0.0520(12) Uani 1 1 d . .
H12 H 0.995146 0.169018 0.425229 0.062 Uiso 1 1 calc R U
C33 C 0.3956(7) 1.2121(5) 0.1187(6) 0.0887(19) Uani 1 1 d . .
H33A H 0.331279 1.289269 0.090266 0.133 Uiso 1 1 calc R U
H33B H 0.430727 1.199215 0.056054 0.133 Uiso 1 1 calc R U
H33C H 0.474966 1.211406 0.164317 0.133 Uiso 1 1 calc R U
C13 C 1.1856(5) -0.0559(5) 0.7889(5) 0.0654(15) Uani 1 1 d . .
H13 H 1.276929 -0.054663 0.754034 0.079 Uiso 1 1 calc R U
C14 C 1.2079(8) -0.0336(6) 0.8903(6) 0.099(2) Uani 1 1 d . .
H14A H 1.286596 -0.093212 0.940603 0.149 Uiso 1 1 calc R U
H14B H 1.122283 -0.039537 0.929767 0.149 Uiso 1 1 calc R U
H14C H 1.229072 0.046216 0.865190 0.149 Uiso 1 1 calc R U
C16 C 0.4885(4) 0.5286(4) 0.2847(4) 0.0403(10) Uani 1 1 d . .
C15 C 1.1504(7) -0.1812(5) 0.8247(5) 0.0804(18) Uani 1 1 d . .
H15A H 1.225732 -0.242082 0.878171 0.121 Uiso 1 1 calc R U
H15B H 1.142120 -0.194744 0.759038 0.121 Uiso 1 1 calc R U
H15C H 1.061314 -0.185987 0.859534 0.121 Uiso 1 1 calc R U
C17 C 0.3647(5) 0.5356(5) 0.3370(4) 0.0570(13) Uani 1 1 d . .
H17 H 0.370453 0.533080 0.408389 0.068 Uiso 1 1 calc R U
C18 C 0.2324(5) 0.5462(5) 0.2874(4) 0.0638(14) Uani 1 1 d . .
H18 H 0.151274 0.549683 0.326305 0.077 Uiso 1 1 calc R U
C19 C 0.2174(5) 0.5519(4) 0.1796(4) 0.0489(11) Uani 1 1 d . .
C20 C 0.3415(5) 0.5408(4) 0.1299(4) 0.0540(12) Uani 1 1 d . .
H20 H 0.336326 0.540784 0.059497 0.065 Uiso 1 1 calc R U
C23 C -0.0277(6) 0.6850(6) 0.1161(6) 0.0858(19) Uani 1 1 d . .
H23A H -0.119629 0.694554 0.079416 0.129 Uiso 1 1 calc R U
H23B H 0.013507 0.755423 0.073414 0.129 Uiso 1 1 calc R U
H23C H -0.039489 0.675961 0.191669 0.129 Uiso 1 1 calc R U
C21 C 0.4749(5) 0.5294(4) 0.1802(4) 0.0528(12) Uani 1 1 d . .
H21 H 0.556635 0.522287 0.142971 0.063 Uiso 1 1 calc R U
C24 C 0.0006(7) 0.4631(6) 0.1778(7) 0.095(2) Uani 1 1 d . .
H24A H -0.094715 0.482466 0.142070 0.142 Uiso 1 1 calc R U
H24B H -0.004251 0.441309 0.257167 0.142 Uiso 1 1 calc R U
H24C H 0.055643 0.396141 0.169450 0.142 Uiso 1 1 calc R U
C22 C 0.0715(5) 0.5722(5) 0.1223(5) 0.0609(14) Uani 1 1 d . .
H22 H 0.084826 0.586134 0.043992 0.073 Uiso 1 1 calc R U

loop_
_atom_site_aniso_label
_atom_site_aniso_U_11
_atom_site_aniso_U_22
_atom_site_aniso_U_33
_atom_site_aniso_U_23
_atom_site_aniso_U_13
_atom_site_aniso_U_12
C1 0.033(2) 0.041(2) 0.049(3) -0.020(2) -0.0020(18) -0.0111(18)
N1 0.0354(18) 0.0329(19) 0.048(2) -0.0147(16) -0.0048(16) -0.0075(15)
N2 0.042(2) 0.037(2) 0.071(3) -0.022(2) -0.0139(19) -0.0034(18)
C2 0.039(2) 0.040(2) 0.038(2) -0.0144(19) -0.0012(18) -0.0063(18)
N3 0.080(3) 0.073(3) 0.089(4) -0.042(3) -0.017(3) -0.023(3)
C3 0.036(2) 0.044(2) 0.035(2) -0.0162(19) -0.0002(17) -0.0069(18)
C4 0.034(2) 0.042(2) 0.042(2) -0.019(2) -0.0030(18) -0.0059(18)
C25 0.041(2) 0.041(2) 0.041(2) -0.019(2) -0.0033(19) -0.0071(19)
C5 0.039(2) 0.043(2) 0.047(3) -0.021(2) -0.0002(19) -0.0094(19)
C30 0.042(2) 0.049(3) 0.046(3) -0.021(2) -0.006(2) -0.003(2)
C6 0.050(3) 0.047(3) 0.053(3) -0.023(2) -0.006(2) -0.013(2)
C29 0.049(3) 0.053(3) 0.061(3) -0.034(3) -0.003(2) -0.002(2)
C7 0.044(2) 0.035(2) 0.043(3) -0.0165(19) -0.0020(19) -0.0131(18)
C28 0.048(3) 0.046(3) 0.053(3) -0.021(2) -0.002(2) -0.004(2)
C8 0.047(3) 0.057(3) 0.053(3) -0.023(2) 0.003(2) -0.010(2)
C27 0.062(3) 0.048(3) 0.047(3) -0.016(2) -0.012(2) -0.002(2)
C9 0.063(3) 0.061(3) 0.039(3) -0.010(2) 0.002(2) -0.016(3)
C26 0.060(3) 0.049(3) 0.043(3) -0.023(2) -0.001(2) -0.007(2)
C10 0.046(3) 0.041(2) 0.055(3) -0.011(2) -0.003(2) -0.015(2)
C31 0.060(3) 0.053(3) 0.084(4) -0.033(3) -0.014(3) 0.000(3)
C11 0.053(3) 0.044(3) 0.058(3) -0.020(2) -0.005(2) -0.001(2)
C32 0.068(4) 0.071(4) 0.118(5) -0.050(4) 0.008(4) 0.003(3)
C12 0.057(3) 0.049(3) 0.047(3) -0.022(2) -0.004(2) -0.002(2)
C33 0.104(5) 0.051(3) 0.090(5) -0.019(3) 0.002(4) 0.000(3)
C13 0.053(3) 0.060(3) 0.063(3) -0.009(3) -0.011(3) -0.014(2)
C14 0.112(5) 0.083(4) 0.087(5) -0.029(4) -0.046(4) -0.008(4)
C16 0.036(2) 0.037(2) 0.045(3) -0.018(2) -0.0058(19) -0.0039(18)
C15 0.085(4) 0.051(3) 0.077(4) -0.006(3) -0.011(3) -0.008(3)
C17 0.045(3) 0.088(4) 0.044(3) -0.035(3) 0.000(2) -0.017(2)
C18 0.042(3) 0.098(4) 0.054(3) -0.036(3) 0.005(2) -0.017(3)
C19 0.044(3) 0.053(3) 0.044(3) -0.017(2) -0.008(2) -0.009(2)
C20 0.052(3) 0.068(3) 0.049(3) -0.032(2) -0.007(2) -0.011(2)
C23 0.065(4) 0.087(4) 0.087(4) -0.031(4) -0.023(3) 0.007(3)
C21 0.043(2) 0.073(3) 0.051(3) -0.037(3) 0.000(2) -0.004(2)
C24 0.072(4) 0.088(4) 0.124(6) -0.044(4) -0.018(4) -0.027(3)
C22 0.046(3) 0.079(4) 0.060(3) -0.032(3) -0.007(2) -0.014(3)

loop_
_atom_type_symbol
_atom_type_description
_atom_type_scat_dispersion_real
_atom_type_scat_dispersion_imag
_atom_type_scat_source
C C 0.0033 0.0016 'International Tables Vol C Tables 4.2.6.8 and 6.1.1.4'
H H 0.0000 0.0000 'International Tables Vol C Tables 4.2.6.8 and 6.1.1.4'
N N 0.0061 0.0033 'International Tables Vol C Tables 4.2.6.8 and 6.1.1.4'

loop_
_geom_angle_atom_site_label_1
_geom_angle_atom_site_label_2
_geom_angle_atom_site_label_3
_geom_angle
N2 C1 N1 123.0(4)
N2 C1 C2 124.2(4)
N1 C1 C2 112.8(3)
C1 N1 C4 105.6(3)
C1 N2 H2N 120(3)
C1 N2 H2NB 123(3)
H2N N2 H2NB 117(5)
C3 C2 C25 130.2(4)
C3 C2 C1 105.3(3)
C25 C2 C1 124.3(4)
C2 C3 C16 125.5(4)
C2 C3 C4 106.2(3)
C16 C3 C4 127.8(4)
C5 C4 N1 120.1(4)
C5 C4 C3 129.7(4)
N1 C4 C3 110.0(3)
C30 C25 C26 118.0(4)
C30 C25 C2 120.2(4)
C26 C25 C2 121.8(4)
C4 C5 C6 123.4(4)
C4 C5 C7 120.9(4)
C6 C5 C7 115.6(4)
C25 C30 C29 121.0(4)
C25 C30 H30 119.5
C29 C30 H30 119.5
N3 C6 C5 173.1(5)
C28 C29 C30 121.5(4)
C28 C29 H29 119.3
C30 C29 H29 119.3
C8 C7 C12 117.8(4)
C8 C7 C5 119.8(4)
C12 C7 C5 122.4(4)
C29 C28 C27 117.4(4)
C29 C28 C31 122.4(4)
C27 C28 C31 120.2(4)
C9 C8 C7 121.5(5)
C9 C8 H8 119.2
C7 C8 H8 119.2
C28 C27 C26 122.0(4)
C28 C27 H27 119.0
C26 C27 H27 119.0
C8 C9 C10 121.4(5)
C8 C9 H9 119.3
C10 C9 H9 119.3
C27 C26 C25 120.2(4)
C27 C26 H26 119.9
C25 C26 H26 119.9
C11 C10 C9 116.7(4)
C11 C10 C13 120.2(5)
C9 C10 C13 123.0(5)
C28 C31 C32 113.3(5)
C28 C31 C33 110.8(4)
C32 C31 C33 110.8(5)
C28 C31 H31 107.2
C32 C31 H31 107.2
C33 C31 H31 107.2
C12 C11 C10 122.0(5)
C12 C11 H11 119.0
C10 C11 H11 119.0
C31 C32 H32A 109.5
C31 C32 H32B 109.5
H32A C32 H32B 109.5
C31 C32 H32C 109.5
H32A C32 H32C 109.5
H32B C32 H32C 109.5
C11 C12 C7 120.5(4)
C11 C12 H12 119.8
C7 C12 H12 119.8
C31 C33 H33A 109.5
C31 C33 H33B 109.5
H33A C33 H33B 109.5
C31 C33 H33C 109.5
H33A C33 H33C 109.5
H33B C33 H33C 109.5
C10 C13 C14 113.8(5)
C10 C13 C15 110.2(4)
C14 C13 C15 111.3(5)
C10 C13 H13 107.1
C14 C13 H13 107.1
C15 C13 H13 107.1
C13 C14 H14A 109.5
C13 C14 H14B 109.5
H14A C14 H14B 109.5
C13 C14 H14C 109.5
H14A C14 H14C 109.5
H14B C14 H14C 109.5
C17 C16 C21 116.8(4)
C17 C16 C3 119.7(4)
C21 C16 C3 123.3(4)
C13 C15 H15A 109.5
C13 C15 H15B 109.5
H15A C15 H15B 109.5
C13 C15 H15C 109.5
H15A C15 H15C 109.5
H15B C15 H15C 109.5
C16 C17 C18 122.2(4)
C16 C17 H17 118.9
C18 C17 H17 118.9
C17 C18 C19 121.2(5)
C17 C18 H18 119.4
C19 C18 H18 119.4
C20 C19 C18 116.1(4)
C20 C19 C22 122.9(4)
C18 C19 C22 121.0(4)
C19 C20 C21 122.6(5)
C19 C20 H20 118.7
C21 C20 H20 118.7
C22 C23 H23A 109.5
C22 C23 H23B 109.5
H23A C23 H23B 109.5
C22 C23 H23C 109.5
H23A C23 H23C 109.5
H23B C23 H23C 109.5
C16 C21 C20 121.0(4)
C16 C21 H21 119.5
C20 C21 H21 119.5
C22 C24 H24A 109.5
C22 C24 H24B 109.5
H24A C24 H24B 109.5
C22 C24 H24C 109.5
H24A C24 H24C 109.5
H24B C24 H24C 109.5
C19 C22 C24 112.5(4)
C19 C22 C23 112.1(4)
C24 C22 C23 110.0(5)
C19 C22 H22 107.3
C24 C22 H22 107.3
C23 C22 H22 107.3

loop_
_geom_bond_atom_site_label_1
_geom_bond_atom_site_label_2
_geom_bond_distance
C1 N2 1.317(5)
C1 N1 1.322(5)
C1 C2 1.484(6)
N1 C4 1.390(5)
N2 H2N 0.86(3)
N2 H2NB 0.86(3)
C2 C3 1.354(6)
C2 C25 1.471(6)
N3 C6 1.140(6)
C3 C16 1.479(5)
C3 C4 1.486(6)
C4 C5 1.354(6)
C25 C30 1.381(6)
C25 C26 1.393(6)
C5 C6 1.428(6)
C5 C7 1.494(6)
C30 C29 1.384(6)
C30 H30 0.9300
C29 C28 1.377(6)
C29 H29 0.9300
C7 C8 1.377(6)
C7 C12 1.391(6)
C28 C27 1.381(7)
C28 C31 1.519(7)
C8 C9 1.375(7)
C8 H8 0.9300
C27 C26 1.381(6)
C27 H27 0.9300
C9 C10 1.392(7)
C9 H9 0.9300
C26 H26 0.9300
C10 C11 1.386(7)
C10 C13 1.505(7)
C31 C32 1.521(8)
C31 C33 1.525(8)
C31 H31 0.9800
C11 C12 1.381(6)
C11 H11 0.9300
C32 H32A 0.9600
C32 H32B 0.9600
C32 H32C 0.9600
C12 H12 0.9300
C33 H33A 0.9600
C33 H33B 0.9600
C33 H33C 0.9600
C13 C14 1.506(8)
C13 C15 1.521(7)
C13 H13 0.9800
C14 H14A 0.9600
C14 H14B 0.9600
C14 H14C 0.9600
C16 C17 1.371(6)
C16 C21 1.380(6)
C15 H15A 0.9600
C15 H15B 0.9600
C15 H15C 0.9600
C17 C18 1.373(6)
C17 H17 0.9300
C18 C19 1.398(7)
C18 H18 0.9300
C19 C20 1.364(7)
C19 C22 1.503(6)
C20 C21 1.385(6)
C20 H20 0.9300
C23 C22 1.527(8)
C23 H23A 0.9600
C23 H23B 0.9600
C23 H23C 0.9600
C21 H21 0.9300
C24 C22 1.508(8)
C24 H24A 0.9600
C24 H24B 0.9600
C24 H24C 0.9600
C22 H22 0.9800

loop_
_geom_hbond_atom_site_label_D
_geom_hbond_atom_site_label_H
_geom_hbond_atom_site_label_A
_geom_hbond_distance_DH
_geom_hbond_distance_HA
_geom_hbond_distance_DA
_geom_hbond_angle_DHA
_geom_hbond_site_symmetry_A
_geom_hbond_publ_flag
N2 H2N N1 0.86(3) 2.01(4) 2.872(5) 175(5) 2_766 yes

loop_
_geom_torsion_atom_site_label_1
_geom_torsion_atom_site_label_2
_geom_torsion_atom_site_label_3
_geom_torsion_atom_site_label_4
_geom_torsion
N2 C1 N1 C4 -177.0(4)
C2 C1 N1 C4 1.7(5)
N2 C1 C2 C3 175.4(4)
N1 C1 C2 C3 -3.3(5)
N2 C1 C2 C25 -9.0(7)
N1 C1 C2 C25 172.4(4)
C25 C2 C3 C16 0.9(7)
C1 C2 C3 C16 176.2(4)
C25 C2 C3 C4 -172.1(4)
C1 C2 C3 C4 3.2(4)
C1 N1 C4 C5 -174.2(4)
C1 N1 C4 C3 0.4(5)
C2 C3 C4 C5 171.5(5)
C16 C3 C4 C5 -1.3(7)
C2 C3 C4 N1 -2.4(5)
C16 C3 C4 N1 -175.2(4)
C3 C2 C25 C30 132.1(5)
C1 C2 C25 C30 -42.4(6)
C3 C2 C25 C26 -46.1(7)
C1 C2 C25 C26 139.4(5)
N1 C4 C5 C6 -176.3(4)
C3 C4 C5 C6 10.3(7)
N1 C4 C5 C7 6.4(6)
C3 C4 C5 C7 -167.0(4)
C26 C25 C30 C29 0.3(7)
C2 C25 C30 C29 -178.0(4)
C25 C30 C29 C28 0.5(7)
C4 C5 C7 C8 75.6(5)
C6 C5 C7 C8 -101.9(5)
C4 C5 C7 C12 -104.4(5)
C6 C5 C7 C12 78.1(5)
C30 C29 C28 C27 -1.4(7)
C30 C29 C28 C31 177.0(5)
C12 C7 C8 C9 0.7(7)
C5 C7 C8 C9 -179.4(4)
C29 C28 C27 C26 1.6(7)
C31 C28 C27 C26 -176.9(5)
C7 C8 C9 C10 -0.1(7)
C28 C27 C26 C25 -0.8(7)
C30 C25 C26 C27 -0.2(7)
C2 C25 C26 C27 178.1(4)
C8 C9 C10 C11 0.2(7)
C8 C9 C10 C13 -177.8(4)
C29 C28 C31 C32 -27.7(7)
C27 C28 C31 C32 150.7(5)
C29 C28 C31 C33 97.5(6)
C27 C28 C31 C33 -84.1(6)
C9 C10 C11 C12 -0.9(7)
C13 C10 C11 C12 177.2(4)
C10 C11 C12 C7 1.4(7)
C8 C7 C12 C11 -1.3(6)
C5 C7 C12 C11 178.7(4)
C11 C10 C13 C14 148.1(5)
C9 C10 C13 C14 -33.9(7)
C11 C10 C13 C15 -86.1(6)
C9 C10 C13 C15 91.9(6)
C2 C3 C16 C17 -70.6(6)
C4 C3 C16 C17 100.8(5)
C2 C3 C16 C21 104.0(5)
C4 C3 C16 C21 -84.6(6)
C21 C16 C17 C18 -1.7(7)
C3 C16 C17 C18 173.3(5)
C16 C17 C18 C19 -0.8(9)
C17 C18 C19 C20 2.8(8)
C17 C18 C19 C22 -175.7(5)
C18 C19 C20 C21 -2.5(7)
C22 C19 C20 C21 176.0(5)
C17 C16 C21 C20 2.0(7)
C3 C16 C21 C20 -172.8(4)
C19 C20 C21 C16 0.2(8)
C20 C19 C22 C24 110.4(6)
C18 C19 C22 C24 -71.2(7)
C20 C19 C22 C23 -125.0(6)
C18 C19 C22 C23 53.5(7)
